data_4346611
loop_
_publ_author_name
'Nugent, Joseph W.'
'Reibenspies, Joseph H.'
'Hancock, Robert D.'

_publ_section_title
;
 Controlling the Fluorescence Response of PET Sensors via the Metal-Ion
 \p-Contacting Ability of the Fluorophore: Coumarin, a Weaker \p
 Contacter.
;
_journal_issue 20
_journal_name_full 'Inorganic chemistry'
_journal_page_first 9976
_journal_page_last 9988
_journal_paper_doi 10.1021/acs.inorgchem.5b01766
_journal_volume 54
_journal_year 2015
_chemical_formula_moiety 'C24 H23 Br0.04 N4.96 O9.88 Zn'
_chemical_formula_sum 'C24 H23 Br0.04 N4.96 O9.88 Zn'
_chemical_formula_weight 607.57
_space_group_crystal_system triclinic
_space_group_IT_number 2
_space_group_name_Hall '-P 1'
_space_group_name_H-M_alt 'P -1'
_atom_sites_solution_hydrogens geom
_atom_sites_solution_primary direct
_audit_creation_date 2014-11-21
_audit_creation_method
;
Olex2 1.2
(compiled 2014.11.20 svn.r3092 for OlexSys, GUI svn.r4949)
;
_cell_angle_alpha 81.422(2)
_cell_angle_beta 87.890(2)
_cell_angle_gamma 75.316(2)
_cell_formula_units_Z 2
_cell_length_a 7.8979(3)
_cell_length_b 8.4500(4)
_cell_length_c 19.2843(8)
_cell_measurement_reflns_used 5401
_cell_measurement_temperature 110
_cell_measurement_theta_max 25.67
_cell_measurement_theta_min 2.590
_cell_volume 1231.02(9)
_computing_cell_refinement 'SAINT v8.34A (Bruker, 2013)'
_computing_data_collection 'APEXII (Bruker, 2013)'
_computing_data_reduction 'SAINT v8.34A (Bruker, 2013)'
_computing_molecular_graphics 'Olex2 (Dolomanov et al., 2009)'
_computing_publication_material 'Olex2 (Dolomanov et al., 2009)'
_computing_structure_refinement 'ShelXL (Sheldrick, 2008)'
_computing_structure_solution 'ShelXT (Sheldrick, 2008)'
_diffrn_ambient_temperature 110.0
_diffrn_detector 'CCD area detector'
_diffrn_detector_area_resol_mean 7.9
_diffrn_detector_type 'Bruker APEX2 area detector'
_diffrn_measured_fraction_theta_full 0.995
_diffrn_measured_fraction_theta_max 0.993
_diffrn_measurement_device 'three-circle diffractometer'
_diffrn_measurement_device_type 'Bruker APEX-II CCD'
_diffrn_measurement_method '\f and \w scans'
_diffrn_radiation_monochromator graphite
_diffrn_radiation_probe x-ray
_diffrn_radiation_type MoK\a
_diffrn_radiation_wavelength 0.71073
_diffrn_reflns_av_R_equivalents 0.1299
_diffrn_reflns_av_unetI/netI 0.1111
_diffrn_reflns_Laue_measured_fraction_full 0.995
_diffrn_reflns_Laue_measured_fraction_max 0.993
_diffrn_reflns_limit_h_max 10
_diffrn_reflns_limit_h_min -10
_diffrn_reflns_limit_k_max 10
_diffrn_reflns_limit_k_min -10
_diffrn_reflns_limit_l_max 25
_diffrn_reflns_limit_l_min -25
_diffrn_reflns_number 29341
_diffrn_reflns_point_group_measured_fraction_full 0.995
_diffrn_reflns_point_group_measured_fraction_max 0.993
_diffrn_reflns_theta_full 26.000
_diffrn_reflns_theta_max 27.548
_diffrn_reflns_theta_min 2.136
_diffrn_source 'sealed X-ray tube'
_diffrn_standards_number 0
_exptl_absorpt_coefficient_mu 1.133
_exptl_absorpt_correction_T_max 0.7456
_exptl_absorpt_correction_T_min 0.6736
_exptl_absorpt_correction_type multi-scan
_exptl_absorpt_process_details
'SADABS-2014/4 (Bruker,2014) was used for absorption correction. wR2(int) was 0.0852 before and 0.0713 after correction. The Ratio of minimum to maximum transmission is 0.9034. The \l/2 correction factor is Not present.'
_exptl_crystal_colour colourless
_exptl_crystal_colour_primary colourless
_exptl_crystal_density_diffrn 1.639
_exptl_crystal_description plate
_exptl_crystal_F_000 624
_exptl_crystal_size_max 0.198
_exptl_crystal_size_mid 0.099
_exptl_crystal_size_min 0.041
_refine_diff_density_max 0.695
_refine_diff_density_min -0.749
_refine_diff_density_rms 0.112
_refine_ls_extinction_coef 0.0112(15)
_refine_ls_extinction_expression Fc^*^=kFc[1+0.001xFc^2^\l^3^/sin(2\q)]^-1/4^
_refine_ls_extinction_method SHELXL
_refine_ls_goodness_of_fit_ref 1.034
_refine_ls_hydrogen_treatment constr
_refine_ls_matrix_type full
_refine_ls_number_parameters 374
_refine_ls_number_reflns 5621
_refine_ls_number_restraints 18
_refine_ls_restrained_S_all 1.033
_refine_ls_R_factor_all 0.1171
_refine_ls_R_factor_gt 0.0577
_refine_ls_shift/su_max 0.000
_refine_ls_shift/su_mean 0.000
_refine_ls_structure_factor_coef Fsqd
_refine_ls_weighting_details 'w=1/[\s^2^(Fo^2^)+(0.0534P)^2^+0.7247P] where P=(Fo^2^+2Fc^2^)/3'
_refine_ls_weighting_scheme calc
_refine_ls_wR_factor_gt 0.1169
_refine_ls_wR_factor_ref 0.1403
_reflns_Friedel_coverage 0.000
_reflns_number_gt 3471
_reflns_number_total 5621
_reflns_threshold_expression 'I > 2\s(I)'
_cod_data_source_file ic5b01766_si_003.cif
_cod_data_source_block rh118
_cod_database_code 4346611
_shelxl_version_number 2014-3
_shelx_space_group_comment
;
The symmetry employed for this shelxl refinement is uniquely defined
by the following loop, which should always be used as a source of
symmetry information in preference to the above space-group names.
They are only intended as comments.
;
_shelx_estimated_absorpt_t_max 0.955
_shelx_estimated_absorpt_t_min 0.807
_olex2_refinement_description
;
1. Fixed Uiso
 At 1.2 times of:
  All C(H) groups, All C(H,H) groups
 At 1.5 times of:
  All C(H,H,H) groups
2. Rigid body (RIGU) restrains
 N4, O5, O6, O7
 with sigma for 1-2 distances of 0.004 and sigma for 1-3 distances of 0.004
3. Others
 Sof(Br1)=1-FVAR(1)
 Sof(N4)=Sof(O5)=Sof(O6)=Sof(O7)=FVAR(1)
4.a Secondary CH2 refined with riding coordinates:
 C6(H6A,H6B), C7(H7A,H7B), C13(H13A,H13B)
4.b Aromatic/amide H refined with riding coordinates:
 C2(H2), C3(H3), C4(H4), C5(H5), C9(H9), C10(H10), C11(H11), C12(H12),
 C15(H15), C18(H18), C21(H21)
4.c Idealised Me refined as rotating group:
 C23(H23A,H23B,H23C), C24(H24A,H24B,H24C)
;
_olex2_submission_special_instructions 'No special instructions were received'

loop_
_space_group_symop_operation_xyz
'x, y, z'
'-x, -y, -z'

loop_
_atom_site_label
_atom_site_type_symbol
_atom_site_fract_x
_atom_site_fract_y
_atom_site_fract_z
_atom_site_U_iso_or_equiv
_atom_site_adp_type
_atom_site_occupancy
_atom_site_site_symmetry_order
_atom_site_calc_flag
_atom_site_refinement_flags_posn
_atom_site_refinement_flags_adp
_atom_site_refinement_flags_occupancy
_atom_site_disorder_assembly
_atom_site_disorder_group
Zn1 Zn 0.81067(6) 0.68958(6) 0.13649(3) 0.02062(18) Uani 1 1 d . . . . .
O1 O 0.1619(4) 0.5676(4) 0.40948(16) 0.0303(8) Uani 1 1 d . . . . .
O2 O -0.0314(4) 0.7719(4) 0.34963(18) 0.0429(9) Uani 1 1 d . . . . .
O3 O 0.5657(4) 0.1284(4) 0.54768(16) 0.0328(8) Uani 1 1 d . . . . .
O4 O 0.8236(4) 0.1747(4) 0.47035(16) 0.0304(8) Uani 1 1 d . . . . .
O8 O 0.6529(4) 0.8858(3) 0.04006(16) 0.0269(7) Uani 1 1 d . . . . .
O9 O 0.8066(4) 0.9197(4) -0.05362(17) 0.0423(9) Uani 1 1 d . . . . .
O10 O 0.9265(4) 0.7576(4) 0.03983(16) 0.0278(7) Uani 1 1 d . . . . .
N1 N 0.8080(4) 0.8955(4) 0.17855(18) 0.0209(8) Uani 1 1 d . . . . .
N2 N 0.5413(4) 0.7358(4) 0.19402(18) 0.0210(8) Uani 1 1 d . . . . .
Br1 Br 1.034(4) 0.496(3) 0.2127(18) 0.028(8) Uani 0.041(4) 1 d . . P A -1
N4 N 1.0777(10) 0.4597(11) 0.2219(5) 0.0228(19) Uani 0.959(4) 1 d . U P A -2
O5 O 1.0608(4) 0.5492(4) 0.1601(2) 0.0295(8) Uani 0.959(4) 1 d . U P A -2
O6 O 0.9511(5) 0.4765(4) 0.2612(2) 0.0412(10) Uani 0.959(4) 1 d . U P A -2
O7 O 1.2196(4) 0.3614(4) 0.23712(19) 0.0388(10) Uani 0.959(4) 1 d . U P A -2
N3 N 0.7062(4) 0.5161(4) 0.10546(18) 0.0208(8) Uani 1 1 d . . . . .
N5 N 0.7944(5) 0.8578(4) 0.00734(19) 0.0229(8) Uani 1 1 d . . . . .
C1 C 0.6585(5) 0.9748(5) 0.2067(2) 0.0215(9) Uani 1 1 d . . . . .
C2 C 0.6515(6) 1.1138(5) 0.2387(2) 0.0250(10) Uani 1 1 d . . . . .
H2 H 0.5455 1.1693 0.2588 0.030 Uiso 1 1 calc R . . . .
C3 C 0.7992(6) 1.1688(5) 0.2408(2) 0.0286(11) Uani 1 1 d . . . . .
H3 H 0.7972 1.2616 0.2635 0.034 Uiso 1 1 calc R . . . .
C4 C 0.9512(6) 1.0900(5) 0.2099(2) 0.0269(11) Uani 1 1 d . . . . .
H4 H 1.0540 1.1290 0.2099 0.032 Uiso 1 1 calc R . . . .
C5 C 0.9506(6) 0.9539(5) 0.1792(2) 0.0254(10) Uani 1 1 d . . . . .
H5 H 1.0547 0.8992 0.1576 0.030 Uiso 1 1 calc R . . . .
C6 C 0.4973(5) 0.9147(5) 0.1975(2) 0.0223(10) Uani 1 1 d . . . . .
H6A H 0.4165 0.9387 0.2372 0.027 Uiso 1 1 calc R . . . .
H6B H 0.4362 0.9753 0.1538 0.027 Uiso 1 1 calc R . . . .
C7 C 0.4321(5) 0.6796(5) 0.1465(2) 0.0221(10) Uani 1 1 d . . . . .
H7A H 0.3854 0.7710 0.1084 0.027 Uiso 1 1 calc R . . . .
H7B H 0.3315 0.6515 0.1731 0.027 Uiso 1 1 calc R . . . .
C8 C 0.5340(5) 0.5315(5) 0.1152(2) 0.0194(9) Uani 1 1 d . . . . .
C9 C 0.4543(5) 0.4185(5) 0.0945(2) 0.0217(9) Uani 1 1 d . . . . .
H9 H 0.3328 0.4293 0.1026 0.026 Uiso 1 1 calc R . . . .
C10 C 0.5505(6) 0.2899(5) 0.0619(2) 0.0232(10) Uani 1 1 d . . . . .
H10 H 0.4963 0.2121 0.0473 0.028 Uiso 1 1 calc R . . . .
C11 C 0.7270(6) 0.2762(5) 0.0509(2) 0.0235(10) Uani 1 1 d . . . . .
H11 H 0.7965 0.1894 0.0284 0.028 Uiso 1 1 calc R . . . .
C12 C 0.7997(5) 0.3909(5) 0.0734(2) 0.0220(10) Uani 1 1 d . . . . .
H12 H 0.9213 0.3815 0.0660 0.026 Uiso 1 1 calc R . . . .
C13 C 0.5731(5) 0.6312(5) 0.2624(2) 0.0221(9) Uani 1 1 d . . . . .
H13A H 0.6608 0.6682 0.2871 0.027 Uiso 1 1 calc R . . . .
H13B H 0.6291 0.5173 0.2535 0.027 Uiso 1 1 calc R . . . .
C14 C 0.4244(6) 0.6205(5) 0.3133(2) 0.0221(10) Uani 1 1 d . . . . .
C15 C 0.2567(6) 0.7135(5) 0.3051(2) 0.0278(11) Uani 1 1 d . . . . .
H15 H 0.2294 0.7959 0.2650 0.033 Uiso 1 1 calc R . . . .
C16 C 0.1182(6) 0.6938(6) 0.3538(2) 0.0315(11) Uani 1 1 d . . . . .
C17 C 0.3316(6) 0.4718(5) 0.4202(2) 0.0243(10) Uani 1 1 d . . . . .
C18 C 0.3571(6) 0.3519(5) 0.4784(2) 0.0259(10) Uani 1 1 d . . . . .
H18 H 0.2617 0.3379 0.5081 0.031 Uiso 1 1 calc R . . . .
C19 C 0.5227(6) 0.2530(5) 0.4929(2) 0.0269(10) Uani 1 1 d . . . . .
C20 C 0.6654(6) 0.2771(5) 0.4497(2) 0.0257(10) Uani 1 1 d . . . . .
C21 C 0.6372(6) 0.3968(5) 0.3916(2) 0.0229(10) Uani 1 1 d . . . . .
H21 H 0.7330 0.4127 0.3625 0.027 Uiso 1 1 calc R . . . .
C22 C 0.4667(6) 0.4967(5) 0.3749(2) 0.0233(10) Uani 1 1 d . . . . .
C23 C 0.4249(7) 0.0931(6) 0.5904(2) 0.0385(13) Uani 1 1 d . . . . .
H23A H 0.3374 0.0710 0.5610 0.058 Uiso 1 1 calc GR . . . .
H23B H 0.3709 0.1882 0.6143 0.058 Uiso 1 1 calc GR . . . .
H23C H 0.4696 -0.0042 0.6254 0.058 Uiso 1 1 calc GR . . . .
C24 C 0.9724(6) 0.1932(7) 0.4286(3) 0.0427(14) Uani 1 1 d . . . . .
H24A H 0.9557 0.1731 0.3809 0.064 Uiso 1 1 calc GR . . . .
H24B H 1.0775 0.1136 0.4491 0.064 Uiso 1 1 calc GR . . . .
H24C H 0.9861 0.3058 0.4272 0.064 Uiso 1 1 calc GR . . . .

loop_
_atom_site_aniso_label
_atom_site_aniso_U_11
_atom_site_aniso_U_22
_atom_site_aniso_U_33
_atom_site_aniso_U_23
_atom_site_aniso_U_13
_atom_site_aniso_U_12
Zn1 0.0187(3) 0.0172(3) 0.0252(3) -0.0045(2) 0.0028(2) -0.00264(19)
O1 0.0268(17) 0.0298(18) 0.0302(18) -0.0018(14) 0.0086(14) -0.0023(14)
O2 0.0264(19) 0.041(2) 0.049(2) 0.0043(17) 0.0110(16) 0.0053(16)
O3 0.043(2) 0.0310(18) 0.0219(17) 0.0031(14) 0.0031(15) -0.0091(15)
O4 0.0275(18) 0.0294(18) 0.0299(18) 0.0048(14) -0.0023(14) -0.0042(14)
O8 0.0246(17) 0.0229(16) 0.0325(18) -0.0056(14) 0.0013(14) -0.0039(13)
O9 0.046(2) 0.047(2) 0.028(2) 0.0063(17) 0.0031(16) -0.0064(18)
O10 0.0234(16) 0.0247(17) 0.0313(18) -0.0007(14) 0.0019(14) -0.0010(13)
N1 0.0204(19) 0.0180(18) 0.022(2) -0.0007(15) -0.0008(15) -0.0024(15)
N2 0.0230(19) 0.0177(18) 0.0211(19) -0.0038(15) 0.0011(15) -0.0025(15)
Br1 0.026(13) 0.014(10) 0.040(15) -0.002(8) -0.021(10) 0.000(8)
N4 0.014(4) 0.025(4) 0.029(4) -0.002(3) 0.003(3) -0.005(3)
O5 0.0228(18) 0.0294(19) 0.033(2) -0.0023(18) -0.0016(16) -0.0019(14)
O6 0.028(2) 0.046(2) 0.045(2) 0.0003(18) 0.0114(19) -0.0068(17)
O7 0.0243(18) 0.034(2) 0.051(2) 0.0060(17) -0.0037(16) 0.0005(15)
N3 0.0181(18) 0.0208(19) 0.0207(19) -0.0006(15) 0.0038(15) -0.0017(15)
N5 0.025(2) 0.0207(19) 0.023(2) -0.0041(16) 0.0040(17) -0.0053(16)
C1 0.026(2) 0.019(2) 0.017(2) -0.0010(18) -0.0016(18) -0.0019(18)
C2 0.033(3) 0.015(2) 0.022(2) -0.0001(18) 0.002(2) 0.0011(19)
C3 0.039(3) 0.022(2) 0.025(3) -0.006(2) -0.006(2) -0.004(2)
C4 0.027(2) 0.016(2) 0.038(3) -0.004(2) -0.011(2) -0.0048(19)
C5 0.020(2) 0.025(2) 0.031(3) -0.005(2) -0.0018(19) -0.0054(19)
C6 0.024(2) 0.017(2) 0.023(2) -0.0029(18) 0.0038(18) -0.0002(18)
C7 0.017(2) 0.023(2) 0.023(2) -0.0013(18) -0.0002(18) -0.0010(18)
C8 0.019(2) 0.016(2) 0.020(2) 0.0047(17) -0.0020(17) -0.0026(17)
C9 0.019(2) 0.024(2) 0.022(2) 0.0011(18) 0.0017(18) -0.0071(18)
C10 0.029(2) 0.021(2) 0.022(2) 0.0006(18) -0.0048(19) -0.0097(19)
C11 0.028(3) 0.020(2) 0.024(2) -0.0057(19) -0.0002(19) -0.0056(19)
C12 0.020(2) 0.017(2) 0.025(2) -0.0039(18) 0.0045(18) 0.0007(17)
C13 0.024(2) 0.019(2) 0.020(2) -0.0010(18) 0.0039(18) -0.0011(18)
C14 0.026(2) 0.017(2) 0.023(2) -0.0060(18) 0.0035(19) -0.0032(18)
C15 0.027(2) 0.026(2) 0.026(3) 0.002(2) 0.004(2) -0.003(2)
C16 0.033(3) 0.024(2) 0.033(3) -0.002(2) 0.004(2) 0.001(2)
C17 0.027(2) 0.021(2) 0.024(2) -0.0068(19) 0.0029(19) -0.0026(19)
C18 0.032(3) 0.025(2) 0.020(2) -0.0072(19) 0.009(2) -0.006(2)
C19 0.040(3) 0.023(2) 0.017(2) 0.0000(19) 0.001(2) -0.010(2)
C20 0.027(2) 0.025(2) 0.023(2) -0.0013(19) -0.0025(19) -0.0041(19)
C21 0.025(2) 0.021(2) 0.023(2) -0.0069(18) 0.0051(19) -0.0047(18)
C22 0.025(2) 0.024(2) 0.021(2) -0.0067(19) 0.0046(19) -0.0057(19)
C23 0.056(3) 0.037(3) 0.025(3) 0.002(2) 0.011(2) -0.022(3)
C24 0.027(3) 0.048(3) 0.047(3) 0.011(3) -0.007(2) -0.007(2)

loop_
_atom_type_symbol
_atom_type_description
_atom_type_scat_dispersion_real
_atom_type_scat_dispersion_imag
_atom_type_scat_source
C C 0.0033 0.0016 'International Tables Vol C Tables 4.2.6.8 and 6.1.1.4'
H H 0.0000 0.0000 'International Tables Vol C Tables 4.2.6.8 and 6.1.1.4'
Br Br -0.2901 2.4595 'International Tables Vol C Tables 4.2.6.8 and 6.1.1.4'
N N 0.0061 0.0033 'International Tables Vol C Tables 4.2.6.8 and 6.1.1.4'
O O 0.0106 0.0060 'International Tables Vol C Tables 4.2.6.8 and 6.1.1.4'
Zn Zn 0.2839 1.4301 'International Tables Vol C Tables 4.2.6.8 and 6.1.1.4'

loop_
_geom_angle_atom_site_label_1
_geom_angle_atom_site_label_2
_geom_angle_atom_site_label_3
_geom_angle
O10 Zn1 O8 55.99(10)
O10 Zn1 N2 141.15(12)
O10 Zn1 Br1 109.0(9)
N1 Zn1 O8 83.88(12)
N1 Zn1 O10 96.93(13)
N1 Zn1 N2 78.33(13)
N1 Zn1 Br1 97.7(7)
N1 Zn1 O5 101.45(13)
N1 Zn1 N3 155.74(13)
N2 Zn1 O8 85.18(11)
N2 Zn1 Br1 109.9(9)
Br1 Zn1 O8 164.9(9)
O5 Zn1 O8 138.85(14)
O5 Zn1 O10 82.88(15)
O5 Zn1 N2 135.96(15)
N3 Zn1 O8 88.03(12)
N3 Zn1 O10 97.39(13)
N3 Zn1 N2 78.23(13)
N3 Zn1 Br1 96.0(7)
N3 Zn1 O5 99.68(13)
C16 O1 C17 121.8(3)
C19 O3 C23 116.6(4)
C20 O4 C24 117.5(3)
N5 O8 Zn1 86.2(2)
N5 O10 Zn1 100.8(2)
C1 N1 Zn1 118.5(3)
C5 N1 Zn1 122.0(3)
C5 N1 C1 119.5(4)
C6 N2 Zn1 103.3(2)
C6 N2 C7 116.3(3)
C7 N2 Zn1 101.8(2)
C13 N2 Zn1 105.6(2)
C13 N2 C6 114.3(3)
C13 N2 C7 113.4(3)
O6 N4 O5 118.3(6)
O6 N4 O7 123.5(8)
O7 N4 O5 118.1(7)
N4 O5 Zn1 114.5(4)
C8 N3 Zn1 117.8(3)
C8 N3 C12 119.0(4)
C12 N3 Zn1 123.1(3)
O8 N5 O10 117.0(3)
O9 N5 O8 122.0(4)
O9 N5 O10 121.0(4)
N1 C1 C2 120.7(4)
N1 C1 C6 117.2(4)
C2 C1 C6 122.0(4)
C1 C2 H2 120.5
C3 C2 C1 119.0(4)
C3 C2 H2 120.5
C2 C3 H3 120.0
C2 C3 C4 120.1(4)
C4 C3 H3 120.0
C3 C4 H4 120.8
C5 C4 C3 118.4(4)
C5 C4 H4 120.8
N1 C5 C4 122.2(4)
N1 C5 H5 118.9
C4 C5 H5 118.9
N2 C6 C1 111.8(3)
N2 C6 H6A 109.3
N2 C6 H6B 109.3
C1 C6 H6A 109.3
C1 C6 H6B 109.3
H6A C6 H6B 107.9
N2 C7 H7A 109.2
N2 C7 H7B 109.2
N2 C7 C8 112.0(3)
H7A C7 H7B 107.9
C8 C7 H7A 109.2
C8 C7 H7B 109.2
N3 C8 C7 117.3(4)
N3 C8 C9 120.7(4)
C9 C8 C7 122.0(4)
C8 C9 H9 119.9
C10 C9 C8 120.2(4)
C10 C9 H9 119.9
C9 C10 H10 120.5
C9 C10 C11 118.9(4)
C11 C10 H10 120.5
C10 C11 H11 120.8
C12 C11 C10 118.4(4)
C12 C11 H11 120.8
N3 C12 C11 122.8(4)
N3 C12 H12 118.6
C11 C12 H12 118.6
N2 C13 H13A 107.1
N2 C13 H13B 107.1
N2 C13 C14 120.9(3)
H13A C13 H13B 106.8
C14 C13 H13A 107.1
C14 C13 H13B 107.1
C15 C14 C13 125.7(4)
C15 C14 C22 118.3(4)
C22 C14 C13 116.0(4)
C14 C15 H15 118.3
C14 C15 C16 123.4(4)
C16 C15 H15 118.3
O1 C16 C15 116.3(4)
O2 C16 O1 117.0(4)
O2 C16 C15 126.6(4)
O1 C17 C22 121.6(4)
C18 C17 O1 115.7(4)
C18 C17 C22 122.7(4)
C17 C18 H18 120.5
C19 C18 C17 119.0(4)
C19 C18 H18 120.5
O3 C19 C18 125.1(4)
O3 C19 C20 114.5(4)
C18 C19 C20 120.4(4)
O4 C20 C19 115.0(4)
O4 C20 C21 125.2(4)
C21 C20 C19 119.8(4)
C20 C21 H21 119.7
C20 C21 C22 120.5(4)
C22 C21 H21 119.7
C17 C22 C14 118.3(4)
C17 C22 C21 117.6(4)
C21 C22 C14 124.1(4)
O3 C23 H23A 109.5
O3 C23 H23B 109.5
O3 C23 H23C 109.5
H23A C23 H23B 109.5
H23A C23 H23C 109.5
H23B C23 H23C 109.5
O4 C24 H24A 109.5
O4 C24 H24B 109.5
O4 C24 H24C 109.5
H24A C24 H24B 109.5
H24A C24 H24C 109.5
H24B C24 H24C 109.5

loop_
_geom_bond_atom_site_label_1
_geom_bond_atom_site_label_2
_geom_bond_distance
Zn1 O8 2.442(3)
Zn1 O10 2.113(3)
Zn1 N1 2.022(3)
Zn1 N2 2.333(3)
Zn1 Br1 2.44(2)
Zn1 O5 2.057(3)
Zn1 N3 2.024(4)
O1 C16 1.381(5)
O1 C17 1.383(5)
O2 C16 1.198(5)
O3 C19 1.362(5)
O3 C23 1.426(5)
O4 C20 1.362(5)
O4 C24 1.428(6)
O8 N5 1.249(4)
O9 N5 1.224(4)
O10 N5 1.281(4)
N1 C1 1.342(5)
N1 C5 1.340(5)
N2 C6 1.473(5)
N2 C7 1.484(5)
N2 C13 1.466(5)
N4 O5 1.304(10)
N4 O6 1.225(10)
N4 O7 1.229(7)
N3 C8 1.342(5)
N3 C12 1.347(5)
C1 C2 1.394(6)
C1 C6 1.511(6)
C2 H2 0.9500
C2 C3 1.365(6)
C3 H3 0.9500
C3 C4 1.378(6)
C4 H4 0.9500
C4 C5 1.371(6)
C5 H5 0.9500
C6 H6A 0.9900
C6 H6B 0.9900
C7 H7A 0.9900
C7 H7B 0.9900
C7 C8 1.503(5)
C8 C9 1.381(6)
C9 H9 0.9500
C9 C10 1.379(6)
C10 H10 0.9500
C10 C11 1.380(6)
C11 H11 0.9500
C11 C12 1.372(6)
C12 H12 0.9500
C13 H13A 0.9900
C13 H13B 0.9900
C13 C14 1.515(6)
C14 C15 1.359(6)
C14 C22 1.449(6)
C15 H15 0.9500
C15 C16 1.442(6)
C17 C18 1.379(6)
C17 C22 1.391(6)
C18 H18 0.9500
C18 C19 1.375(6)
C19 C20 1.415(6)
C20 C21 1.376(6)
C21 H21 0.9500
C21 C22 1.416(6)
C23 H23A 0.9800
C23 H23B 0.9800
C23 H23C 0.9800
C24 H24A 0.9800
C24 H24B 0.9800
C24 H24C 0.9800

loop_
_geom_torsion_atom_site_label_1
_geom_torsion_atom_site_label_2
_geom_torsion_atom_site_label_3
_geom_torsion_atom_site_label_4
_geom_torsion
Zn1 O8 N5 O9 176.7(4)
Zn1 O8 N5 O10 -1.6(3)
Zn1 O10 N5 O8 1.9(4)
Zn1 O10 N5 O9 -176.4(3)
Zn1 N1 C1 C2 177.6(3)
Zn1 N1 C1 C6 -6.7(5)
Zn1 N1 C5 C4 -177.5(3)
Zn1 N2 C6 C1 -34.4(4)
Zn1 N2 C7 C8 36.8(4)
Zn1 N2 C13 C14 -176.3(3)
Zn1 N3 C8 C7 1.7(5)
Zn1 N3 C8 C9 179.2(3)
Zn1 N3 C12 C11 -178.3(3)
O1 C17 C18 C19 -179.3(4)
O1 C17 C22 C14 -3.4(6)
O1 C17 C22 C21 177.6(4)
O3 C19 C20 O4 -1.4(6)
O3 C19 C20 C21 178.4(4)
O4 C20 C21 C22 180.0(4)
N1 C1 C2 C3 0.3(6)
N1 C1 C6 N2 30.8(5)
N2 C7 C8 N3 -29.7(5)
N2 C7 C8 C9 152.8(4)
N2 C13 C14 C15 -6.6(7)
N2 C13 C14 C22 171.8(4)
O6 N4 O5 Zn1 -5.6(10)
O7 N4 O5 Zn1 173.5(6)
N3 C8 C9 C10 -1.4(6)
C1 N1 C5 C4 2.3(6)
C1 C2 C3 C4 1.6(6)
C2 C1 C6 N2 -153.6(4)
C2 C3 C4 C5 -1.7(7)
C3 C4 C5 N1 -0.3(7)
C5 N1 C1 C2 -2.3(6)
C5 N1 C1 C6 173.4(4)
C6 N2 C7 C8 148.2(3)
C6 N2 C13 C14 70.9(5)
C6 C1 C2 C3 -175.2(4)
C7 N2 C6 C1 -145.0(4)
C7 N2 C13 C14 -65.6(5)
C7 C8 C9 C10 176.0(4)
C8 N3 C12 C11 -0.9(6)
C8 C9 C10 C11 0.3(6)
C9 C10 C11 C12 0.5(6)
C10 C11 C12 N3 -0.2(6)
C12 N3 C8 C7 -175.8(4)
C12 N3 C8 C9 1.7(6)
C13 N2 C6 C1 79.8(4)
C13 N2 C7 C8 -76.2(4)
C13 C14 C15 C16 177.4(4)
C13 C14 C22 C17 -174.4(4)
C13 C14 C22 C21 4.5(6)
C14 C15 C16 O1 -2.9(7)
C14 C15 C16 O2 179.7(5)
C15 C14 C22 C17 4.1(6)
C15 C14 C22 C21 -177.0(4)
C16 O1 C17 C18 179.0(4)
C16 O1 C17 C22 -0.6(6)
C17 O1 C16 O2 -178.6(4)
C17 O1 C16 C15 3.7(6)
C17 C18 C19 O3 -178.7(4)
C17 C18 C19 C20 1.7(7)
C18 C17 C22 C14 177.0(4)
C18 C17 C22 C21 -2.0(6)
C18 C19 C20 O4 178.2(4)
C18 C19 C20 C21 -2.0(7)
C19 C20 C21 C22 0.2(6)
C20 C21 C22 C14 -177.2(4)
C20 C21 C22 C17 1.7(6)
C22 C14 C15 C16 -1.0(7)
C22 C17 C18 C19 0.3(7)
C23 O3 C19 C18 3.9(6)
C23 O3 C19 C20 -176.5(4)
C24 O4 C20 C19 179.9(4)
C24 O4 C20 C21 0.1(6)
